data_8103976
loop_
_publ_author_name
'Mironov, Yu.V.'
'Albrecht-Schmitt, T.E.'
'Ibers, J.A.'

_publ_section_title
;
 Crystal structure of dodecacyano-tetra-mu3-tellurorhenate(IV)
 tetrahydrate, Cs4 (Re4 Te4 (C N)12) (H2 O)4
;
_journal_name_full
;
Zeitschrift fuer Kristallographie - New Crystal Structures
;
_journal_page_first 308
_journal_page_last 308
_journal_volume 212
_journal_year 1997
_chemical_formula_sum 'C12 H8 Cs4 N12 O4 Re4 Te4'
_chemical_name_systematic 'Cs4 (Te4 (Re (C N)3)4) (H2 O)4'
_space_group_IT_number 88
_symmetry_space_group_name_Hall '-I 4ad'
_symmetry_space_group_name_H-M 'I 41/a :2'
_cell_angle_alpha 90
_cell_angle_beta 90
_cell_angle_gamma 90
_cell_formula_units_Z 4
_cell_length_a 15.468
_cell_length_b 15.468
_cell_length_c 14.005
_cell_volume 3350.823
_citation_journal_id_ASTM ZKNSFT
_cod_data_source_file Mironov_ZKNSFT_1997_1997.cif
_cod_data_source_block C12H8Cs4N12O4Re4Te4
_cod_depositor_comments
;
 Marking attached hydrogen atoms.

 Antanas Vaitkus,
 2017-09-11
;
_cod_database_code 8103976

loop_
_symmetry_equiv_pos_as_xyz
x,y,z
-y+3/4,x+1/4,z+1/4
-x+1/2,-y,z+1/2
y+3/4,-x+3/4,z+3/4
-x,-y,-z
y-3/4,-x-1/4,-z-1/4
x-1/2,y,-z-1/2
-y-3/4,x-3/4,-z-3/4
x+1/2,y+1/2,z+1/2
-y+5/4,x+3/4,z+3/4
-x+1,-y+1/2,z+1
y+5/4,-x+5/4,z+5/4
-x+1/2,-y+1/2,-z+1/2
y-1/4,-x+1/4,-z+1/4
x,y+1/2,-z
-y-1/4,x-1/4,-z-1/4

loop_
_atom_site_label
_atom_site_type_symbol
_atom_site_fract_x
_atom_site_fract_y
_atom_site_fract_z
_atom_site_occupancy
_atom_site_U_iso_or_equiv
_atom_site_attached_hydrogens
Re1 Re+4 0.08845 0.77929 -0.55256 1 0.0 0
C3 C+2 0.1043 0.7846 -0.4004 1 0.0 0
O1 O-2 0.3627 0.8098 -0.3669 1 0.0 2
Te1 Te-2 0.04331 0.61751 -0.51544 1 0.0 0
C2 C+2 0.2138 0.7287 -0.5408 1 0.0 0
Cs1 Cs+1 0.24477 0.61625 -0.31231 1 0.0 0
C1 C+2 0.1577 0.8967 -0.5434 1 0.0 0
N3 N-3 0.115 0.7856 -0.3205 1 0.0 0
N2 N-3 0.2846 0.7017 -0.5292 1 0.0 0
N1 N-3 0.1959 0.962 -0.5389 1 0.0 0
